data_4061956
loop_
_publ_author_name
'Kaats-Richters, Veronica E.M.'
'Cleij, Thomas J.'
'Jenneskens, Leonardus W.'
'Lutz, Martin'
'Spek, Anthony L.'
'van Walree, Cornelis A.'

_publ_section_title
;
Synthesis and structure of cis-1,4-di(1-pyrenyl)decamethylcyclohexasilane
;
_journal_name_full Organometallics
_journal_year 2003
_chemical_formula_moiety 'C42 H48 Si6, C6 H6'
_chemical_formula_sum 'C48 H54 Si6'
_chemical_formula_weight 799.45
_space_group_IT_number 14
_symmetry_cell_setting monoclinic
_symmetry_space_group_name_Hall '-P 2ybc'
_symmetry_space_group_name_H-M 'P 1 21/c 1'
_cell_angle_alpha 90.00
_cell_angle_beta 115.4781(8)
_cell_angle_gamma 90.00
_cell_formula_units_Z 4
_cell_length_a 20.8757(5)
_cell_length_b 10.0414(2)
_cell_length_c 23.4955(6)
_cell_measurement_temperature 125(2)
_cell_volume 4446.18(18)
_diffrn_ambient_temperature 125(2)
_exptl_crystal_density_diffrn 1.194
_cod_original_sg_symbol_H-M 'P 21/c'
_cod_database_code 4061956

loop_
_symmetry_equiv_pos_as_xyz
'x, y, z'
'-x, y+1/2, -z+1/2'
'-x, -y, -z'
'x, -y-1/2, z-1/2'

loop_
_atom_site_label
_atom_site_type_symbol
_atom_site_fract_x
_atom_site_fract_y
_atom_site_fract_z
_atom_site_U_iso_or_equiv
_atom_site_adp_type
_atom_site_occupancy
_atom_site_symmetry_multiplicity
_atom_site_calc_flag
_atom_site_refinement_flags
_atom_site_disorder_assembly
_atom_site_disorder_group
Si1 Si 0.33953(3) 0.32538(5) 0.50088(3) 0.01866(13) Uani 1 1 d . . .
Si2 Si 0.21675(3) 0.30634(5) 0.47012(3) 0.01815(13) Uani 1 1 d . . .
Si3 Si 0.15568(3) 0.43475(5) 0.37939(3) 0.01916(13) Uani 1 1 d . . .
Si4 Si 0.20732(3) 0.64974(5) 0.39271(3) 0.01799(13) Uani 1 1 d . . .
Si5 Si 0.29455(3) 0.70678(5) 0.49420(3) 0.01956(13) Uani 1 1 d . . .
Si6 Si 0.37421(3) 0.53412(5) 0.54972(3) 0.02008(13) Uani 1 1 d . . .
C1 C 0.35171(11) 0.3162(2) 0.42572(10) 0.0266(5) Uani 1 1 d . . .
H1A H 0.4008 0.3391 0.4348 0.040 Uiso 1 1 calc R . .
H1B H 0.3193 0.3791 0.3948 0.040 Uiso 1 1 calc R . .
H1C H 0.3413 0.2256 0.4086 0.040 Uiso 1 1 calc R . .
C2A C 0.18798(11) 0.3805(2) 0.52960(10) 0.0251(5) Uani 1 1 d . . .
H2A H 0.1364 0.3926 0.5099 0.038 Uiso 1 1 calc R . .
H2B H 0.2112 0.4669 0.5439 0.038 Uiso 1 1 calc R . .
H2C H 0.2015 0.3204 0.5658 0.038 Uiso 1 1 calc R . .
C2B C 0.18743(12) 0.1278(2) 0.45314(10) 0.0278(5) Uani 1 1 d . . .
H2D H 0.2140 0.0734 0.4906 0.042 Uiso 1 1 calc R . .
H2E H 0.1964 0.0953 0.4179 0.042 Uiso 1 1 calc R . .
H2F H 0.1366 0.1215 0.4421 0.042 Uiso 1 1 calc R . .
C3A C 0.15770(12) 0.3531(2) 0.30786(10) 0.0276(5) Uani 1 1 d . . .
H3A H 0.1440 0.2594 0.3063 0.041 Uiso 1 1 calc R . .
H3B H 0.2057 0.3589 0.3105 0.041 Uiso 1 1 calc R . .
H3C H 0.1244 0.3987 0.2697 0.041 Uiso 1 1 calc R . .
C3B C 0.06000(11) 0.4365(2) 0.36701(10) 0.0282(5) Uani 1 1 d . . .
H3D H 0.0333 0.5017 0.3343 0.042 Uiso 1 1 calc R . .
H3E H 0.0578 0.4609 0.4065 0.042 Uiso 1 1 calc R . .
H3F H 0.0393 0.3479 0.3538 0.042 Uiso 1 1 calc R . .
C4 C 0.25683(11) 0.6544(2) 0.34162(10) 0.0266(5) Uani 1 1 d . . .
H4A H 0.2243 0.6315 0.2981 0.040 Uiso 1 1 calc R . .
H4B H 0.2959 0.5901 0.3576 0.040 Uiso 1 1 calc R . .
H4C H 0.2759 0.7441 0.3427 0.040 Uiso 1 1 calc R . .
C5A C 0.25712(12) 0.7776(2) 0.54782(10) 0.0281(5) Uani 1 1 d . . .
H5A H 0.2955 0.8175 0.5849 0.042 Uiso 1 1 calc R . .
H5B H 0.2347 0.7063 0.5613 0.042 Uiso 1 1 calc R . .
H5C H 0.2218 0.8459 0.5252 0.042 Uiso 1 1 calc R . .
C5B C 0.34655(12) 0.8437(2) 0.47767(11) 0.0326(5) Uani 1 1 d . . .
H5D H 0.3140 0.9141 0.4529 0.049 Uiso 1 1 calc R . .
H5E H 0.3713 0.8071 0.4539 0.049 Uiso 1 1 calc R . .
H5F H 0.3813 0.8808 0.5176 0.049 Uiso 1 1 calc R . .
C6A C 0.38013(12) 0.5247(2) 0.63174(10) 0.0321(5) Uani 1 1 d . . .
H6A H 0.4139 0.4550 0.6555 0.048 Uiso 1 1 calc R . .
H6B H 0.3333 0.5036 0.6296 0.048 Uiso 1 1 calc R . .
H6C H 0.3962 0.6105 0.6529 0.048 Uiso 1 1 calc R . .
C6B C 0.46490(11) 0.5774(2) 0.55616(12) 0.0339(6) Uani 1 1 d . . .
H6D H 0.4799 0.6635 0.5774 0.051 Uiso 1 1 calc R . .
H6E H 0.4631 0.5827 0.5139 0.051 Uiso 1 1 calc R . .
H6F H 0.4989 0.5085 0.5805 0.051 Uiso 1 1 calc R . .
C11 C 0.39952(11) 0.19015(18) 0.55432(9) 0.0199(4) Uani 1 1 d . . .
C21 C 0.45925(11) 0.15120(19) 0.54573(10) 0.0231(5) Uani 1 1 d . . .
H21 H 0.4684 0.1941 0.5140 0.028 Uiso 1 1 calc R . .
C31 C 0.50555(11) 0.0525(2) 0.58176(10) 0.0248(5) Uani 1 1 d . . .
H31 H 0.5456 0.0304 0.5744 0.030 Uiso 1 1 calc R . .
C41 C 0.54000(12) -0.1188(2) 0.66610(10) 0.0293(5) Uani 1 1 d . . .
H41 H 0.5798 -0.1442 0.6591 0.035 Uiso 1 1 calc R . .
C51 C 0.52760(12) -0.1814(2) 0.71122(10) 0.0309(5) Uani 1 1 d . . .
H51 H 0.5588 -0.2504 0.7351 0.037 Uiso 1 1 calc R . .
C61 C 0.45506(13) -0.2090(2) 0.77091(11) 0.0356(6) Uani 1 1 d . . .
H61 H 0.4856 -0.2783 0.7952 0.043 Uiso 1 1 calc R . .
C71 C 0.39837(13) -0.1721(2) 0.78252(11) 0.0377(6) Uani 1 1 d . . .
H71 H 0.3904 -0.2156 0.8148 0.045 Uiso 1 1 calc R . .
C81 C 0.35294(12) -0.0723(2) 0.74756(10) 0.0324(5) Uani 1 1 d . . .
H81 H 0.3138 -0.0481 0.7560 0.039 Uiso 1 1 calc R . .
C91 C 0.31861(11) 0.0986(2) 0.66350(10) 0.0252(5) Uani 1 1 d . . .
H91 H 0.2794 0.1251 0.6712 0.030 Uiso 1 1 calc R . .
C101 C 0.33087(11) 0.1611(2) 0.61813(10) 0.0233(5) Uani 1 1 d . . .
H101 H 0.3001 0.2315 0.5954 0.028 Uiso 1 1 calc R . .
C111 C 0.49415(11) -0.01444(19) 0.62846(10) 0.0221(4) Uani 1 1 d . . .
C121 C 0.46869(11) -0.1464(2) 0.72395(10) 0.0269(5) Uani 1 1 d . . .
C131 C 0.36376(11) -0.0065(2) 0.69996(10) 0.0247(5) Uani 1 1 d . . .
C141 C 0.38820(10) 0.12571(18) 0.60287(9) 0.0195(4) Uani 1 1 d . . .
C151 C 0.43450(10) 0.02190(18) 0.63915(9) 0.0195(4) Uani 1 1 d . . .
C161 C 0.42209(11) -0.04399(19) 0.68755(9) 0.0217(4) Uani 1 1 d . . .
C12 C 0.13860(10) 0.78818(18) 0.36297(9) 0.0181(4) Uani 1 1 d . . .
C22 C 0.13698(11) 0.87299(19) 0.31501(9) 0.0201(4) Uani 1 1 d . . .
H22 H 0.1709 0.8603 0.2986 0.024 Uiso 1 1 calc R . .
C32 C 0.08781(11) 0.97456(19) 0.29068(9) 0.0215(4) Uani 1 1 d . . .
H32 H 0.0890 1.0300 0.2584 0.026 Uiso 1 1 calc R . .
C42 C -0.01530(11) 1.10143(19) 0.28882(10) 0.0241(5) Uani 1 1 d . . .
H42 H -0.0147 1.1590 0.2570 0.029 Uiso 1 1 calc R . .
C52 C -0.06475(11) 1.1195(2) 0.31053(10) 0.0260(5) Uani 1 1 d . . .
H52 H -0.0985 1.1890 0.2933 0.031 Uiso 1 1 calc R . .
C62 C -0.11906(12) 1.0518(2) 0.38172(11) 0.0310(5) Uani 1 1 d . . .
H62 H -0.1548 1.1176 0.3637 0.037 Uiso 1 1 calc R . .
C72 C -0.11866(12) 0.9726(2) 0.43005(12) 0.0332(5) Uani 1 1 d . . .
H72 H -0.1541 0.9847 0.4448 0.040 Uiso 1 1 calc R . .
C82 C -0.06722(11) 0.8760(2) 0.45704(11) 0.0283(5) Uani 1 1 d . . .
H82 H -0.0669 0.8239 0.4909 0.034 Uiso 1 1 calc R . .
C92 C 0.03809(11) 0.7538(2) 0.46084(10) 0.0229(5) Uani 1 1 d . . .
H92 H 0.0395 0.7005 0.4948 0.027 Uiso 1 1 calc R . .
C102 C 0.08644(11) 0.73317(19) 0.43809(9) 0.0204(4) Uani 1 1 d . . .
H102 H 0.1208 0.6651 0.4564 0.024 Uiso 1 1 calc R . .
C112 C 0.03656(10) 0.99694(18) 0.31275(9) 0.0197(4) Uani 1 1 d . . .
C122 C -0.06766(11) 1.03638(19) 0.35900(10) 0.0239(5) Uani 1 1 d . . .
C132 C -0.01550(11) 0.85411(19) 0.43504(10) 0.0230(5) Uani 1 1 d . . .
C142 C 0.08796(10) 0.81049(18) 0.38708(9) 0.0174(4) Uani 1 1 d . . .
C152 C 0.03624(10) 0.91349(18) 0.36157(9) 0.0188(4) Uani 1 1 d . . .
C162 C -0.01550(10) 0.93460(19) 0.38528(9) 0.0205(4) Uani 1 1 d . . .
C13 C 0.26878(14) 0.5085(2) 0.72746(12) 0.0410(6) Uani 1 1 d . . .
H13 H 0.3168 0.5303 0.7539 0.049 Uiso 1 1 calc R . .
C23 C 0.22365(14) 0.6038(2) 0.68898(12) 0.0390(6) Uani 1 1 d . . .
H23 H 0.2404 0.6916 0.6886 0.047 Uiso 1 1 calc R . .
C33 C 0.15430(14) 0.5718(2) 0.65111(12) 0.0405(6) Uani 1 1 d . . .
H33 H 0.1230 0.6378 0.6247 0.049 Uiso 1 1 calc R . .
C43 C 0.12963(14) 0.4437(2) 0.65107(12) 0.0390(6) Uani 1 1 d . . .
H43 H 0.0816 0.4220 0.6247 0.047 Uiso 1 1 calc R . .
C53 C 0.17488(15) 0.3482(3) 0.68925(12) 0.0417(6) Uani 1 1 d . . .
H53 H 0.1583 0.2600 0.6891 0.050 Uiso 1 1 calc R . .
C63 C 0.24423(15) 0.3808(3) 0.72765(13) 0.0465(7) Uani 1 1 d . . .
H63 H 0.2754 0.3151 0.7545 0.056 Uiso 1 1 calc R . .

loop_
_atom_site_aniso_label
_atom_site_aniso_U_11
_atom_site_aniso_U_22
_atom_site_aniso_U_33
_atom_site_aniso_U_23
_atom_site_aniso_U_13
_atom_site_aniso_U_12
Si1 0.0186(3) 0.0184(3) 0.0196(3) 0.0008(2) 0.0088(2) 0.0004(2)
Si2 0.0187(3) 0.0175(3) 0.0186(3) -0.0002(2) 0.0083(2) -0.0014(2)
Si3 0.0199(3) 0.0177(3) 0.0183(3) -0.0009(2) 0.0067(2) -0.0007(2)
Si4 0.0184(3) 0.0176(3) 0.0187(3) 0.0004(2) 0.0087(2) 0.0003(2)
Si5 0.0194(3) 0.0169(3) 0.0213(3) -0.0017(2) 0.0078(3) -0.0017(2)
Si6 0.0172(3) 0.0197(3) 0.0218(3) -0.0014(2) 0.0070(3) -0.0005(2)
C1 0.0257(12) 0.0309(12) 0.0256(12) 0.0030(9) 0.0132(10) 0.0023(9)
C2A 0.0230(12) 0.0283(12) 0.0259(12) -0.0014(9) 0.0122(10) 0.0006(9)
C2B 0.0315(13) 0.0230(11) 0.0285(12) -0.0018(9) 0.0124(11) -0.0046(9)
C3A 0.0339(13) 0.0234(11) 0.0223(12) -0.0030(9) 0.0091(10) 0.0011(9)
C3B 0.0224(12) 0.0292(12) 0.0285(12) -0.0016(10) 0.0066(10) -0.0035(9)
C4 0.0271(12) 0.0285(12) 0.0289(12) 0.0042(9) 0.0166(11) 0.0051(9)
C5A 0.0300(13) 0.0247(11) 0.0283(12) -0.0064(9) 0.0112(11) 0.0025(9)
C5B 0.0344(14) 0.0244(12) 0.0352(14) 0.0013(10) 0.0114(11) -0.0067(10)
C6A 0.0345(13) 0.0348(13) 0.0219(12) 0.0006(10) 0.0071(11) 0.0020(10)
C6B 0.0226(12) 0.0317(13) 0.0484(15) -0.0090(11) 0.0161(12) -0.0040(9)
C11 0.0205(11) 0.0163(10) 0.0219(11) -0.0026(8) 0.0081(9) -0.0022(8)
C21 0.0210(11) 0.0217(11) 0.0265(12) -0.0022(9) 0.0102(10) -0.0029(8)
C31 0.0190(11) 0.0248(11) 0.0311(12) -0.0066(9) 0.0111(10) 0.0000(9)
C41 0.0226(12) 0.0258(12) 0.0326(13) -0.0047(10) 0.0055(10) 0.0044(9)
C51 0.0273(13) 0.0216(11) 0.0304(13) 0.0021(10) -0.0002(10) 0.0050(9)
C61 0.0372(14) 0.0296(13) 0.0294(13) 0.0102(10) 0.0043(11) 0.0005(10)
C71 0.0412(15) 0.0395(14) 0.0287(13) 0.0121(11) 0.0116(12) -0.0044(11)
C81 0.0309(13) 0.0385(13) 0.0271(13) 0.0068(10) 0.0117(11) -0.0018(10)
C91 0.0218(12) 0.0317(12) 0.0229(11) 0.0023(9) 0.0105(10) 0.0017(9)
C101 0.0213(11) 0.0247(11) 0.0227(11) 0.0028(9) 0.0084(10) 0.0043(9)
C111 0.0189(11) 0.0198(10) 0.0222(11) -0.0061(8) 0.0037(9) -0.0007(8)
C121 0.0263(12) 0.0207(11) 0.0234(12) 0.0001(9) 0.0009(10) -0.0023(9)
C131 0.0236(12) 0.0257(11) 0.0210(11) 0.0003(9) 0.0062(10) -0.0039(9)
C141 0.0192(11) 0.0174(10) 0.0188(11) -0.0029(8) 0.0054(9) -0.0019(8)
C151 0.0173(10) 0.0165(10) 0.0189(10) -0.0049(8) 0.0022(9) -0.0027(8)
C161 0.0216(11) 0.0189(10) 0.0179(11) -0.0021(8) 0.0024(9) -0.0038(8)
C12 0.0199(11) 0.0161(10) 0.0158(10) -0.0027(8) 0.0053(9) -0.0026(8)
C22 0.0227(11) 0.0210(11) 0.0176(11) -0.0024(8) 0.0096(9) -0.0028(8)
C32 0.0267(11) 0.0185(10) 0.0173(11) 0.0016(8) 0.0077(9) -0.0045(9)
C42 0.0268(12) 0.0188(10) 0.0204(11) 0.0015(8) 0.0043(10) -0.0003(9)
C52 0.0239(12) 0.0179(11) 0.0288(12) -0.0016(9) 0.0042(10) 0.0029(9)
C62 0.0237(12) 0.0248(12) 0.0428(14) -0.0035(10) 0.0129(11) 0.0030(9)
C72 0.0263(13) 0.0324(13) 0.0484(15) -0.0061(11) 0.0233(12) 0.0008(10)
C82 0.0291(13) 0.0273(12) 0.0343(13) -0.0027(10) 0.0193(11) -0.0045(9)
C92 0.0262(12) 0.0222(11) 0.0217(11) 0.0030(9) 0.0118(10) -0.0025(9)
C102 0.0213(11) 0.0175(10) 0.0208(11) 0.0001(8) 0.0076(9) 0.0002(8)
C112 0.0200(11) 0.0163(10) 0.0183(10) -0.0020(8) 0.0042(9) -0.0030(8)
C122 0.0208(11) 0.0205(11) 0.0275(12) -0.0052(9) 0.0077(10) -0.0016(8)
C132 0.0223(11) 0.0208(11) 0.0266(12) -0.0061(9) 0.0113(10) -0.0053(8)
C142 0.0172(10) 0.0162(10) 0.0173(10) -0.0025(8) 0.0061(9) -0.0033(8)
C152 0.0183(10) 0.0160(10) 0.0186(10) -0.0043(8) 0.0046(9) -0.0037(8)
C162 0.0188(11) 0.0181(10) 0.0225(11) -0.0052(8) 0.0069(9) -0.0035(8)
C13 0.0341(14) 0.0459(15) 0.0419(15) 0.0006(12) 0.0152(12) 0.0032(12)
C23 0.0479(16) 0.0296(13) 0.0409(15) -0.0022(11) 0.0206(13) -0.0003(11)
C33 0.0456(16) 0.0361(14) 0.0358(14) -0.0022(11) 0.0137(13) 0.0121(12)
C43 0.0383(15) 0.0493(16) 0.0362(14) -0.0119(12) 0.0224(12) -0.0031(12)
C53 0.0587(18) 0.0379(14) 0.0390(15) 0.0018(12) 0.0309(14) -0.0065(13)
C63 0.0540(18) 0.0400(15) 0.0435(16) 0.0106(12) 0.0189(15) 0.0086(13)

loop_
_geom_bond_atom_site_label_1
_geom_bond_atom_site_label_2
_geom_bond_distance
_geom_bond_site_symmetry_2
_geom_bond_publ_flag
Si1 C1 1.891(2) . ?
Si1 C11 1.907(2) . ?
Si1 Si6 2.3494(8) . ?
Si1 Si2 2.3525(8) . ?
Si2 C2B 1.881(2) . ?
Si2 C2A 1.895(2) . ?
Si2 Si3 2.3440(8) . ?
Si3 C3A 1.887(2) . ?
Si3 C3B 1.891(2) . ?
Si3 Si4 2.3728(7) . ?
Si4 C4 1.892(2) . ?
Si4 C12 1.902(2) . ?
Si4 Si5 2.3652(8) . ?
Si5 C5A 1.884(2) . ?
Si5 C5B 1.893(2) . ?
Si5 Si6 2.3679(8) . ?
Si6 C6A 1.880(2) . ?
Si6 C6B 1.884(2) . ?
C1 H1A 0.9800 . ?
C1 H1B 0.9800 . ?
C1 H1C 0.9800 . ?
C2A H2A 0.9800 . ?
C2A H2B 0.9800 . ?
C2A H2C 0.9800 . ?
C2B H2D 0.9800 . ?
C2B H2E 0.9800 . ?
C2B H2F 0.9800 . ?
C3A H3A 0.9800 . ?
C3A H3B 0.9800 . ?
C3A H3C 0.9800 . ?
C3B H3D 0.9800 . ?
C3B H3E 0.9800 . ?
C3B H3F 0.9800 . ?
C4 H4A 0.9800 . ?
C4 H4B 0.9800 . ?
C4 H4C 0.9800 . ?
C5A H5A 0.9800 . ?
C5A H5B 0.9800 . ?
C5A H5C 0.9800 . ?
C5B H5D 0.9800 . ?
C5B H5E 0.9800 . ?
C5B H5F 0.9800 . ?
C6A H6A 0.9800 . ?
C6A H6B 0.9800 . ?
C6A H6C 0.9800 . ?
C6B H6D 0.9800 . ?
C6B H6E 0.9800 . ?
C6B H6F 0.9800 . ?
C11 C21 1.402(3) . ?
C11 C141 1.417(3) . ?
C21 C31 1.389(3) . ?
C21 H21 0.9500 . ?
C31 C111 1.392(3) . ?
C31 H31 0.9500 . ?
C41 C51 1.350(3) . ?
C41 C111 1.438(3) . ?
C41 H41 0.9500 . ?
C51 C121 1.429(3) . ?
C51 H51 0.9500 . ?
C61 C71 1.375(3) . ?
C61 C121 1.401(3) . ?
C61 H61 0.9500 . ?
C71 C81 1.381(3) . ?
C71 H71 0.9500 . ?
C81 C131 1.398(3) . ?
C81 H81 0.9500 . ?
C91 C101 1.353(3) . ?
C91 C131 1.429(3) . ?
C91 H91 0.9500 . ?
C101 C141 1.434(3) . ?
C101 H101 0.9500 . ?
C111 C151 1.420(3) . ?
C121 C161 1.421(3) . ?
C131 C161 1.419(3) . ?
C141 C151 1.428(3) . ?
C151 C161 1.432(3) . ?
C12 C22 1.401(3) . ?
C12 C142 1.415(3) . ?
C22 C32 1.384(3) . ?
C22 H22 0.9500 . ?
C32 C112 1.393(3) . ?
C32 H32 0.9500 . ?
C42 C52 1.346(3) . ?
C42 C112 1.437(3) . ?
C42 H42 0.9500 . ?
C52 C122 1.434(3) . ?
C52 H52 0.9500 . ?
C62 C72 1.383(3) . ?
C62 C122 1.397(3) . ?
C62 H62 0.9500 . ?
C72 C82 1.382(3) . ?
C72 H72 0.9500 . ?
C82 C132 1.400(3) . ?
C82 H82 0.9500 . ?
C92 C102 1.346(3) . ?
C92 C132 1.432(3) . ?
C92 H92 0.9500 . ?
C102 C142 1.440(3) . ?
C102 H102 0.9500 . ?
C112 C152 1.423(3) . ?
C122 C162 1.426(3) . ?
C132 C162 1.421(3) . ?
C142 C152 1.428(3) . ?
C152 C162 1.428(3) . ?
C13 C23 1.374(3) . ?
C13 C63 1.382(4) . ?
C13 H13 0.9500 . ?
C23 C33 1.372(3) . ?
C23 H23 0.9500 . ?
C33 C43 1.385(3) . ?
C33 H33 0.9500 . ?
C43 C53 1.374(3) . ?
C43 H43 0.9500 . ?
C53 C63 1.376(4) . ?
C53 H53 0.9500 . ?
C63 H63 0.9500 . ?
